data_4108161
loop_
_publ_author_name
'Sayaka Shishido'
'Tomoji Ozeki'

_publ_contact_author_address
;Department of Chemistry and Materials Science
Tokyo Institute of Technology
2-12-1-H-63 O-okayama, Meguro-ku, Tokyo 152-8551, Japan
;
_publ_contact_author_email tozeki@cms.titech.ac.jp
_publ_contact_author_fax 81(3)57342442
_publ_contact_author_name 'Tomoji Ozeki'
_publ_contact_author_phone 81(3)57342442
_publ_section_title
;
 The pH Dependent Nuclearity Variation of {Mo154-x}-type Polyoxomolybdates
 and Tectonic Effect on Their Aggregations
;
_journal_name_full 'Journal of the American Chemical Society'
_journal_page_first 10588
_journal_page_last 10595
_journal_paper_doi 10.1021/ja800784a
_journal_volume 130
_journal_year 2008
_chemical_formula_sum 'H308 Mo142 N28 O524'
_chemical_formula_weight 22710.22
_chemical_name_systematic
;
 ?
;
_space_group_IT_number 12
_symmetry_cell_setting monoclinic
_symmetry_space_group_name_Hall '-C 2y'
_symmetry_space_group_name_H-M 'C 1 2/m 1'
_atom_sites_solution_primary direct
_atom_sites_solution_secondary difmap
_audit_creation_method SHELXL-97
_cell_angle_alpha 90.00
_cell_angle_beta 69.620(4)
_cell_angle_gamma 90.00
_cell_formula_units_Z 2
_cell_length_a 42.148(4)
_cell_length_b 40.138(5)
_cell_length_c 26.191(3)
_cell_measurement_reflns_used 156044
_cell_measurement_temperature 35(2)
_cell_measurement_theta_max 29.74
_cell_measurement_theta_min 1.43
_cell_volume 41535(8)
_computing_cell_refinement 'HKL2000 (Otwinowski & Minor, 1997)'
_computing_data_collection 'Crystal Clear (Molecular Structure Corporation, 2001)'
_computing_data_reduction 'HKL2000 (Otwinowski & Minor, 1997)'
_computing_molecular_graphics 'Diamond 3.1d (Brandenburg, 2007)'
_computing_structure_refinement 'SHELXL-97 (Sheldrick, 2008)'
_computing_structure_solution 'SHELXS-97 (Sheldrick, 2008)'
_diffrn_ambient_temperature 35(2)
_diffrn_measured_fraction_theta_full 0.937
_diffrn_measured_fraction_theta_max 0.622
_diffrn_measurement_device_type 'Rigaku Mercury CCD'
_diffrn_measurement_method oscillation
_diffrn_radiation_monochromator 'Si 111'
_diffrn_radiation_source 'KEK PF-AR NW2 beamline'
_diffrn_radiation_type synchrotron
_diffrn_radiation_wavelength 0.6890
_diffrn_reflns_av_R_equivalents 0.0979
_diffrn_reflns_av_sigmaI/netI 0.1569
_diffrn_reflns_limit_h_max 58
_diffrn_reflns_limit_h_min -60
_diffrn_reflns_limit_k_max 47
_diffrn_reflns_limit_k_min -43
_diffrn_reflns_limit_l_max 37
_diffrn_reflns_limit_l_min -37
_diffrn_reflns_number 144024
_diffrn_reflns_theta_full 24.42
_diffrn_reflns_theta_max 29.74
_diffrn_reflns_theta_min 1.43
_diffrn_standards_number 0
_exptl_absorpt_coefficient_mu 1.966
_exptl_absorpt_correction_T_max 0.99563
_exptl_absorpt_correction_T_min 0.84613
_exptl_absorpt_correction_type multi-scan
_exptl_crystal_colour 'dark blue'
_exptl_crystal_density_diffrn 1.816
_exptl_crystal_description plate
_exptl_crystal_F_000 21320
_exptl_crystal_size_max 0.06
_exptl_crystal_size_mid 0.06
_exptl_crystal_size_min 0.01
_refine_diff_density_max 2.640
_refine_diff_density_min -1.336
_refine_diff_density_rms 0.235
_refine_ls_extinction_method none
_refine_ls_goodness_of_fit_ref 1.029
_refine_ls_hydrogen_treatment undef
_refine_ls_matrix_type full
_refine_ls_number_parameters 1528
_refine_ls_number_reflns 40907
_refine_ls_number_restraints 862
_refine_ls_restrained_S_all 1.026
_refine_ls_R_factor_all 0.2349
_refine_ls_R_factor_gt 0.1201
_refine_ls_shift/su_max 0.001
_refine_ls_shift/su_mean 0.000
_refine_ls_structure_factor_coef Fsqd
_refine_ls_weighting_details 'calc w=1/[\s^2^(Fo^2^)+(0.2000P)^2^] where P=(Fo^2^+2Fc^2^)/3'
_refine_ls_weighting_scheme calc
_refine_ls_wR_factor_gt 0.3395
_refine_ls_wR_factor_ref 0.3932
_reflns_number_gt 14676
_reflns_number_total 40907
_reflns_threshold_expression >2\s(I)
_cod_data_source_file ja800784a-file016.cif
_cod_data_source_block crystal_4
_cod_database_code 4108161

loop_
_symmetry_equiv_pos_as_xyz
'x, y, z'
'-x, y, -z'
'x+1/2, y+1/2, z'
'-x+1/2, y+1/2, -z'
'-x, -y, -z'
'x, -y, z'
'-x+1/2, -y+1/2, -z'
'x+1/2, -y+1/2, z'

loop_
_atom_site_label
_atom_site_type_symbol
_atom_site_fract_x
_atom_site_fract_y
_atom_site_fract_z
_atom_site_U_iso_or_equiv
_atom_site_adp_type
_atom_site_occupancy
_atom_site_symmetry_multiplicity
_atom_site_calc_flag
_atom_site_refinement_flags
_atom_site_disorder_assembly
_atom_site_disorder_group
Mo1A Mo 0.34266(5) 0.15752(6) -0.26451(8) 0.0839(6) Uani 1 1 d U . .
Mo1B Mo 0.10459(5) 0.36615(6) 0.01805(8) 0.0843(6) Uani 1 1 d U . .
Mo1C Mo -0.18428(5) 0.29003(6) 0.33696(8) 0.0870(6) Uani 1 1 d U . .
Mo1D Mo -0.31503(8) 0.0000 0.50425(13) 0.0988(10) Uani 1 2 d SU . .
Mo2A Mo 0.38910(5) 0.13761(6) -0.39069(8) 0.0910(7) Uani 1 1 d U . .
Mo2B Mo 0.14861(5) 0.40331(6) -0.09835(9) 0.0884(7) Uani 1 1 d U . .
Mo2C Mo -0.19724(5) 0.36020(6) 0.28316(8) 0.0882(7) Uani 1 1 d U . .
Mo2D Mo -0.37847(5) 0.04975(7) 0.51069(9) 0.1033(8) Uani 1 1 d U . .
Mo3A Mo 0.35496(7) 0.07468(7) -0.26955(10) 0.1183(9) Uani 1 1 d U . .
Mo3B Mo 0.16735(5) 0.31667(6) -0.05409(8) 0.0856(6) Uani 1 1 d U A .
Mo3C Mo -0.10870(5) 0.31977(8) 0.25719(11) 0.1156(9) Uani 1 1 d U . .
Mo3D Mo -0.28487(5) 0.07651(6) 0.46518(10) 0.1013(7) Uani 1 1 d U . .
Mo4A Mo 0.29866(5) 0.12310(6) -0.14288(8) 0.0906(7) Uani 1 1 d U . .
Mo4B Mo 0.09768(6) 0.29429(7) 0.08670(11) 0.1144(8) Uani 1 1 d U A .
Mo4C Mo -0.12336(5) 0.23336(7) 0.32051(10) 0.1124(8) Uani 1 1 d U . .
Mo4D Mo -0.23192(9) 0.0000 0.4696(2) 0.1266(14) Uani 1 2 d SDU . .
Mo5A Mo 0.28573(5) 0.21286(6) -0.19381(9) 0.0935(7) Uani 1 1 d U . .
Mo5B Mo 0.02541(5) 0.35547(6) 0.10857(9) 0.0945(7) Uani 1 1 d U . .
Mo5C Mo -0.22064(6) 0.22040(9) 0.39259(15) 0.1553(13) Uani 1 1 d U . .
Mo6A Mo 0.34951(5) 0.22504(6) -0.33989(8) 0.0878(7) Uani 1 1 d U . .
Mo6B Mo 0.05771(5) 0.42789(6) 0.00361(9) 0.0889(7) Uani 1 1 d U . .
Mo6C Mo -0.26664(5) 0.29776(6) 0.36629(8) 0.0867(7) Uani 1 1 d U . .
Mo7B1 Mo 0.16036(13) 0.23272(12) 0.0092(2) 0.0891(16) Uani 0.613(12) 1 d PDU A 1
Mo7B2 Mo 0.1722(2) 0.23581(19) 0.0251(3) 0.092(2) Uani 0.387(12) 1 d PDU A 2
Mo7D Mo -0.19555(7) 0.08464(7) 0.47188(16) 0.1423(12) Uani 1 1 d U . .
Mo8A1 Mo 0.23376(12) 0.18240(14) -0.0471(2) 0.0808(15) Uani 0.593(12) 1 d PU A 3
Mo8A2 Mo 0.2259(2) 0.17631(19) -0.0674(4) 0.091(2) Uani 0.407(12) 1 d PDU A 4
Mo8C Mo -0.15643(7) 0.16182(9) 0.41265(18) 0.1625(14) Uani 1 1 d U . .
Mo9A Mo 0.30222(5) 0.15546(6) -0.35604(8) 0.0855(6) Uani 1 1 d U . .
Mo9B Mo 0.07340(5) 0.35842(6) -0.08491(8) 0.0824(6) Uani 1 1 d U . .
Mo9C Mo -0.21183(5) 0.28347(6) 0.22947(8) 0.0829(6) Uani 1 1 d U . .
Mo9D Mo -0.33990(7) 0.0000 0.39453(12) 0.0907(9) Uani 1 2 d SU . .
Mo10A Mo 0.35236(5) 0.13813(6) -0.48316(8) 0.0927(7) Uani 1 1 d U . .
Mo10B Mo 0.11715(5) 0.40059(6) -0.19828(9) 0.0893(7) Uani 1 1 d U . .
Mo10C Mo -0.22521(5) 0.35559(6) 0.17996(9) 0.0847(6) Uani 1 1 d U . .
Mo10D Mo -0.40744(5) 0.04713(7) 0.40877(9) 0.0977(8) Uani 1 1 d U . .
Mo11A Mo 0.31363(5) 0.22253(6) -0.43320(8) 0.0889(7) Uani 1 1 d U . .
Mo11B Mo 0.03010(5) 0.42467(6) -0.10211(9) 0.0904(7) Uani 1 1 d U . .
Mo11C Mo -0.29441(5) 0.29394(6) 0.26322(8) 0.0851(7) Uani 1 1 d U . .
O1A O 0.3769(3) 0.1701(4) -0.2505(6) 0.095(4) Uani 1 1 d U . .
O1B O 0.1235(3) 0.3920(4) 0.0499(6) 0.089(4) Uani 1 1 d U . .
O1C O -0.1885(3) 0.3106(4) 0.3974(5) 0.088(4) Uani 1 1 d U . .
O1D O -0.3273(6) 0.0000 0.5741(9) 0.132(7) Uani 1 2 d SU . .
O2A O 0.4242(3) 0.1574(4) -0.3867(6) 0.100(4) Uani 1 1 d U . .
O2B O 0.1610(4) 0.4362(4) -0.0679(7) 0.100(4) Uani 1 1 d U . .
O2C O -0.2119(4) 0.3805(4) 0.3451(6) 0.107(4) Uani 1 1 d U . .
O2D O -0.3967(4) 0.0442(5) 0.5792(6) 0.123(5) Uani 1 1 d U . .
O3A O 0.3947(4) 0.0854(4) -0.2486(7) 0.109(5) Uani 1 1 d U . .
O3B O 0.1937(3) 0.3472(3) -0.0020(5) 0.080(3) Uani 1 1 d U . .
O3C O -0.1099(4) 0.3394(4) 0.3336(6) 0.106(4) Uani 1 1 d U . .
O3D O -0.2949(5) 0.0852(4) 0.5591(7) 0.131(5) Uani 1 1 d U . .
O4A O 0.3293(4) 0.1280(4) -0.1144(6) 0.102(4) Uani 1 1 d U . .
O4B O 0.1204(4) 0.3166(4) 0.1353(6) 0.114(5) Uani 1 1 d U . .
O4C O -0.1237(4) 0.2611(7) 0.3964(6) 0.159(6) Uani 1 1 d U . .
O4D O -0.2487(10) 0.0000 0.5603(15) 0.216(11) Uani 1 2 d SU . .
O5A O 0.3329(3) 0.2277(4) -0.1641(5) 0.082(4) Uani 1 1 d U . .
O5B O 0.0451(4) 0.3906(4) 0.1611(7) 0.115(5) Uani 1 1 d U . .
O5C O -0.2209(4) 0.2363(5) 0.4663(8) 0.129(5) Uani 1 1 d U . .
O6A O 0.3895(3) 0.2333(4) -0.3432(6) 0.096(4) Uani 1 1 d U . .
O6B O 0.0799(4) 0.4568(4) 0.0229(7) 0.105(4) Uani 1 1 d U . .
O6C O -0.2703(3) 0.3269(4) 0.4157(5) 0.089(4) Uani 1 1 d U . .
O7B O 0.1968(3) 0.2507(3) 0.0566(5) 0.089(4) Uani 1 1 d DU . .
O7D O -0.2172(7) 0.0926(6) 0.5448(11) 0.189(7) Uani 1 1 d U . .
O8A O 0.2590(3) 0.1964(4) -0.0162(5) 0.095(4) Uani 1 1 d U . .
O8C O -0.1667(5) 0.1906(5) 0.4748(9) 0.141(5) Uani 1 1 d U . .
O9A O 0.3562(3) 0.1731(4) -0.3460(5) 0.089(2) Uani 1 1 d U . .
O9B O 0.0991(3) 0.3992(4) -0.0421(6) 0.089(2) Uani 1 1 d U . .
O9C O -0.2206(3) 0.3141(4) 0.3149(5) 0.085(2) Uani 1 1 d U . .
O9D O -0.3617(5) 0.0000 0.4946(8) 0.099(3) Uani 1 2 d SU . .
O10A O 0.3659(3) 0.1192(4) -0.3157(5) 0.089(2) Uani 1 1 d U . .
O10B O 0.1468(3) 0.3632(4) -0.0505(6) 0.086(2) Uani 1 1 d U . .
O10C O -0.1608(3) 0.3294(4) 0.2896(5) 0.087(2) Uani 1 1 d U . .
O10D O -0.3289(3) 0.0487(4) 0.4984(6) 0.097(3) Uani 1 1 d U . .
O11A O 0.3305(3) 0.1144(4) -0.2209(6) 0.092(3) Uani 1 1 d U . .
O11B O 0.1285(3) 0.3249(4) 0.0187(5) 0.082(2) Uani 1 1 d U . .
O11C O -0.1333(3) 0.2816(4) 0.3055(6) 0.093(3) Uani 1 1 d U . .
O11D O -0.2733(4) 0.0283(4) 0.4860(6) 0.102(3) Uani 1 1 d U . .
O12A O 0.3071(3) 0.1670(4) -0.1910(5) 0.083(2) Uani 1 1 d U . .
O12B O 0.0751(3) 0.3386(4) 0.0833(5) 0.089(3) Uani 1 1 d U . .
O12C O -0.1771(3) 0.2451(4) 0.3564(6) 0.098(3) Uani 1 1 d U . .
O13A O 0.3272(3) 0.2050(4) -0.2657(5) 0.085(2) Uani 1 1 d U . .
O13B O 0.0584(3) 0.3883(4) 0.0483(6) 0.092(3) Uani 1 1 d U . .
O13C O -0.2293(3) 0.2680(4) 0.3704(5) 0.089(2) Uani 1 1 d U . .
O14A O 0.3883(3) 0.1517(4) -0.4592(6) 0.092(4) Uani 1 1 d U . .
O14B O 0.1346(3) 0.4253(4) -0.1504(6) 0.093(4) Uani 1 1 d U . .
O14C O -0.2284(3) 0.3731(4) 0.2515(6) 0.088(3) Uani 1 1 d U . .
O14D O -0.4154(3) 0.0436(5) 0.4860(6) 0.113(4) Uani 1 1 d U . .
O15A O 0.4048(3) 0.0958(4) -0.4126(6) 0.097(3) Uani 1 1 d U . .
O15B O 0.1898(3) 0.3867(4) -0.1477(6) 0.093(4) Uani 1 1 d U . .
O15C O -0.1623(3) 0.3879(4) 0.2409(6) 0.089(3) Uani 1 1 d U . .
O15D O -0.3749(3) 0.0961(5) 0.5027(5) 0.101(3) Uani 1 1 d U . .
O16A O 0.3833(3) 0.0522(4) -0.3300(5) 0.090(3) Uani 1 1 d U . .
O16B O 0.2054(3) 0.3306(4) -0.1096(5) 0.086(4) Uani 1 1 d U . .
O16C O -0.1024(3) 0.3629(4) 0.2292(6) 0.093(3) Uani 1 1 d U . .
O16D O -0.3089(4) 0.1159(4) 0.4800(6) 0.100(4) Uani 1 1 d U . .
O17A O 0.3380(4) 0.0459(4) -0.2184(6) 0.114(4) Uani 1 1 d U . .
O17B O 0.1805(3) 0.2820(3) -0.0259(5) 0.078(3) Uani 1 1 d U . .
O17C O -0.0688(3) 0.3045(4) 0.2445(6) 0.102(4) Uani 1 1 d U . .
O17D O -0.2442(4) 0.0894(4) 0.4586(8) 0.118(4) Uani 1 1 d U . .
O18A O 0.2879(4) 0.0812(4) -0.1309(7) 0.111(4) Uani 1 1 d U . .
O18B O 0.1311(4) 0.2633(4) 0.0662(6) 0.104(3) Uani 1 1 d U . .
O18C O -0.0803(4) 0.2386(5) 0.2977(7) 0.117(5) Uani 1 1 d U . .
O18D O -0.2079(5) 0.0359(5) 0.4764(11) 0.176(6) Uani 1 1 d U . .
O19A O 0.2644(4) 0.1468(4) -0.0900(6) 0.097(3) Uani 1 1 d U . .
O19B O 0.0660(4) 0.2782(5) 0.1394(9) 0.147(6) Uani 1 1 d U . .
O19C O -0.1320(4) 0.1961(6) 0.3647(9) 0.169(6) Uani 1 1 d U . .
O20A O 0.2634(3) 0.2111(4) -0.1221(5) 0.088(3) Uani 1 1 d U . .
O20B O 0.0131(4) 0.3309(4) 0.1668(6) 0.107(4) Uani 1 1 d U . .
O20C O -0.1999(4) 0.1835(5) 0.3979(8) 0.130(4) Uani 1 1 d U . .
O21A O 0.2885(3) 0.2590(4) -0.2081(5) 0.086(3) Uani 1 1 d U . .
O21B O -0.0077(4) 0.3899(4) 0.1255(6) 0.098(4) Uani 1 1 d U . .
O21C O -0.2658(3) 0.2126(4) 0.4244(6) 0.094(4) Uani 1 1 d U . .
O22A O 0.3269(3) 0.2640(4) -0.3138(5) 0.086(3) Uani 1 1 d U . .
O22B O 0.0135(3) 0.4351(4) 0.0492(6) 0.089(4) Uani 1 1 d U . .
O22C O -0.2972(3) 0.2666(4) 0.4010(5) 0.087(3) Uani 1 1 d U . .
O23A O 0.3536(3) 0.2295(4) -0.4137(5) 0.090(4) Uani 1 1 d U . .
O23B O 0.0535(3) 0.4470(4) -0.0606(6) 0.095(3) Uani 1 1 d U . .
O23C O -0.2912(3) 0.3173(4) 0.3269(6) 0.093(4) Uani 1 1 d U . .
O24B O 0.2028(3) 0.2176(3) -0.0399(5) 0.081(3) Uani 1 1 d U . .
O24D O -0.1918(4) 0.1301(5) 0.4488(9) 0.133(5) Uani 1 1 d U . .
O25B O 0.1532(4) 0.1962(4) 0.0532(7) 0.115(4) Uani 1 1 d U . .
O25D O -0.1548(5) 0.0767(5) 0.4675(12) 0.193(8) Uani 1 1 d U . .
O26A O 0.2059(4) 0.1550(4) -0.0026(7) 0.113(4) Uani 1 1 d U . .
O26C O -0.1230(4) 0.1418(6) 0.4191(10) 0.165(7) Uani 1 1 d U . .
O27A O 0.2994(3) 0.1448(4) -0.2887(5) 0.090(3) Uani 1 1 d U . .
O27B O 0.0813(3) 0.3377(4) -0.0317(5) 0.086(3) Uani 1 1 d U . .
O27C O -0.1836(3) 0.2667(4) 0.2607(5) 0.085(3) Uani 1 1 d U . .
O27D O -0.3047(5) 0.0000 0.4158(8) 0.082(4) Uani 1 2 d SU . .
O28A O 0.3353(3) 0.1231(4) -0.3926(5) 0.092(3) Uani 1 1 d U . .
O28B O 0.1212(3) 0.3630(4) -0.1335(6) 0.084(3) Uani 1 1 d U . .
O28C O -0.1888(3) 0.3252(4) 0.2076(5) 0.082(2) Uani 1 1 d U . .
O28D O -0.3545(3) 0.0461(4) 0.4148(5) 0.089(3) Uani 1 1 d U . .
O29A O 0.3173(4) 0.0707(4) -0.2998(6) 0.101(4) Uani 1 1 d U . .
O29B O 0.1447(3) 0.2997(4) -0.0892(6) 0.087(4) Uani 1 1 d U . .
O29C O -0.1164(3) 0.3008(4) 0.1935(6) 0.096(4) Uani 1 1 d U . .
O29D O -0.2810(3) 0.0686(4) 0.3991(6) 0.087(4) Uani 1 1 d U . .
O30A O 0.2583(4) 0.1220(4) -0.1877(6) 0.103(5) Uani 1 1 d U . .
O30B O 0.0772(5) 0.2757(4) 0.0303(9) 0.139(6) Uani 1 1 d U . .
O30C O -0.1306(4) 0.2152(5) 0.2615(7) 0.125(5) Uani 1 1 d U . .
O30D O -0.2228(5) 0.0000 0.4030(4) 0.116(5) Uani 1 2 d SDU . .
O31A O 0.2562(3) 0.2002(4) -0.2207(6) 0.091(4) Uani 1 1 d U . .
O31B O 0.0153(3) 0.3336(4) 0.0616(6) 0.089(4) Uani 1 1 d U . .
O31C O -0.2215(3) 0.2070(4) 0.3160(7) 0.101(4) Uani 1 1 d U . .
O32A O 0.2998(3) 0.2030(4) -0.3483(5) 0.089(2) Uani 1 1 d U . .
O32B O 0.0350(3) 0.3857(4) -0.0398(6) 0.088(3) Uani 1 1 d U . .
O32C O -0.2532(3) 0.2688(4) 0.2834(5) 0.083(3) Uani 1 1 d U . .
O33A O 0.3219(3) 0.1733(4) -0.4384(5) 0.094(3) Uani 1 1 d U . .
O33B O -0.2498(3) 0.3123(4) 0.2147(5) 0.082(3) Uani 1 1 d U . .
O33C O 0.0724(3) 0.3968(4) -0.1368(6) 0.094(3) Uani 1 1 d U . .
O33D O -0.3916(5) 0.0000 0.3999(8) 0.096(4) Uani 1 2 d SU . .
O34A O 0.3629(4) 0.1579(4) -0.5431(6) 0.102(5) Uani 1 1 d U . .
O34B O 0.1104(4) 0.4328(5) -0.2349(6) 0.122(6) Uani 1 1 d U . .
O34C O -0.2598(4) 0.3743(4) 0.1745(7) 0.096(5) Uani 1 1 d U . .
O34D O -0.4479(3) 0.0403(5) 0.4122(6) 0.107(5) Uani 1 1 d U . .
O35B O 0.1357(3) 0.2289(4) -0.0270(6) 0.102(4) Uani 1 1 d DU . .
O35D O -0.1802(5) 0.0728(6) 0.3855(11) 0.180(6) Uani 1 1 d U . .
O36A O 0.2093(4) 0.1665(4) -0.1131(6) 0.107(4) Uani 1 1 d DU . .
O36C O -0.1515(5) 0.1357(7) 0.3405(11) 0.194(7) Uani 1 1 d U . .
O37A O 0.3317(3) 0.2305(4) -0.5026(5) 0.096(4) Uani 1 1 d U . .
O37B O 0.0362(3) 0.4539(4) -0.1534(6) 0.099(5) Uani 1 1 d U . .
O37C O -0.3192(4) 0.3235(4) 0.2452(6) 0.109(5) Uani 1 1 d U . .
O38A O 0.2657(3) 0.1423(4) -0.3604(5) 0.089(4) Uani 1 1 d U . .
O38B O 0.0562(3) 0.3289(4) -0.1138(5) 0.087(3) Uani 1 1 d U . .
O38C O -0.2044(3) 0.2600(4) 0.1717(5) 0.082(4) Uani 1 1 d U . .
O38D O -0.3218(4) 0.0000 0.3252(8) 0.087(5) Uani 1 2 d SU . .
OW1 O 0.2558(4) 0.2835(4) -0.0970(7) 0.120(6) Uiso 1 1 d . . .
OW2 O -0.2596(5) 0.1590(5) 0.5006(8) 0.128(6) Uiso 1 1 d . . .
OW3 O -0.3587(5) 0.0917(5) 0.6341(9) 0.144(7) Uiso 1 1 d . . .
OW4 O 0.0143(9) 0.2843(10) -0.0168(18) 0.154(16) Uiso 0.50 1 d P B -5
OW5 O 0.4136(8) 0.0000 -0.2811(13) 0.154(11) Uiso 1 2 d S . .
OW6 O -0.0429(6) 0.3845(6) 0.2474(10) 0.173(9) Uiso 1 1 d . . .
OW7 O 0.1471(9) 0.5000 0.0003(15) 0.185(13) Uiso 1 2 d S . .
OW8 O 0.2449(6) 0.4464(6) -0.1274(10) 0.181(9) Uiso 1 1 d . . .
OW9 O 0.0247(9) 0.5000 0.1125(15) 0.190(14) Uiso 1 2 d S . .
OW10 O 0.1607(9) 0.5000 -0.1782(16) 0.192(14) Uiso 1 2 d S . .
OW11 O -0.0825(10) 0.5000 0.2358(17) 0.210(16) Uiso 1 2 d S . .
OW12 O 0.4250(7) 0.2151(7) -0.4976(12) 0.218(11) Uiso 1 1 d . . .
OW13 O 0.3760(7) 0.2772(7) -0.2208(12) 0.212(11) Uiso 1 1 d . . .
OW14 O 0.2268(7) 0.4049(7) -0.0410(12) 0.211(11) Uiso 1 1 d . . .
OW15 O 0.0966(11) 0.5000 -0.1166(18) 0.225(17) Uiso 1 2 d S . .
OW16 O -0.2075(8) 0.4452(8) 0.2268(14) 0.243(13) Uiso 1 1 d . . .
OW17 O -0.2151(9) 0.0886(9) 0.3124(15) 0.265(15) Uiso 1 1 d . . .
OW18 O 0.3951(9) 0.3137(9) -0.3244(15) 0.262(15) Uiso 1 1 d . . .
OW19 O 0.1861(11) 0.1749(10) 0.1197(17) 0.303(18) Uiso 1 1 d . . .

loop_
_atom_site_aniso_label
_atom_site_aniso_U_11
_atom_site_aniso_U_22
_atom_site_aniso_U_33
_atom_site_aniso_U_23
_atom_site_aniso_U_13
_atom_site_aniso_U_12
Mo1A 0.0759(12) 0.1241(18) 0.0699(12) 0.0169(11) -0.0484(10) -0.0072(11)
Mo1B 0.0861(12) 0.1057(17) 0.0863(14) 0.0060(11) -0.0617(11) 0.0021(11)
Mo1C 0.0643(11) 0.1420(19) 0.0677(12) -0.0305(12) -0.0392(10) 0.0131(11)
Mo1D 0.096(2) 0.140(3) 0.084(2) 0.000 -0.0620(18) 0.000
Mo2A 0.0691(11) 0.144(2) 0.0742(13) 0.0135(12) -0.0426(10) -0.0105(12)
Mo2B 0.0869(13) 0.1008(17) 0.1047(16) 0.0183(12) -0.0679(12) -0.0040(12)
Mo2C 0.0744(12) 0.1204(18) 0.0876(14) -0.0386(12) -0.0507(11) 0.0117(11)
Mo2D 0.0797(13) 0.171(2) 0.0714(14) -0.0051(14) -0.0413(11) 0.0078(14)
Mo3A 0.129(2) 0.134(2) 0.0829(16) 0.0166(14) -0.0261(14) 0.0230(17)
Mo3B 0.0873(13) 0.1098(17) 0.0792(13) 0.0147(12) -0.0536(11) 0.0027(12)
Mo3C 0.0732(13) 0.162(3) 0.1067(18) 0.0084(17) -0.0251(13) 0.0205(15)
Mo3D 0.0845(13) 0.128(2) 0.1151(18) -0.0236(14) -0.0649(13) 0.0078(13)
Mo4A 0.0955(14) 0.1167(18) 0.0725(13) 0.0176(12) -0.0456(11) 0.0051(13)
Mo4B 0.1010(16) 0.131(2) 0.1067(19) 0.0241(15) -0.0307(14) 0.0123(15)
Mo4C 0.0697(13) 0.167(2) 0.1004(17) 0.0036(16) -0.0299(12) 0.0263(14)
Mo4D 0.100(2) 0.119(3) 0.201(4) 0.000 -0.102(3) 0.000
Mo5A 0.0974(14) 0.1200(19) 0.0773(13) 0.0214(12) -0.0486(12) -0.0008(13)
Mo5B 0.0875(13) 0.132(2) 0.0832(14) 0.0018(13) -0.0546(12) 0.0100(13)
Mo5C 0.0652(14) 0.197(3) 0.195(3) 0.052(2) -0.0347(17) 0.0213(16)
Mo6A 0.0683(11) 0.1361(19) 0.0759(13) 0.0275(12) -0.0466(10) -0.0181(12)
Mo6B 0.0825(13) 0.1037(17) 0.1073(16) 0.0022(12) -0.0668(12) -0.0008(11)
Mo6C 0.0654(11) 0.1360(19) 0.0714(12) -0.0335(12) -0.0401(10) 0.0133(11)
Mo7B1 0.078(3) 0.109(3) 0.094(3) 0.019(2) -0.048(2) -0.001(2)
Mo7B2 0.087(5) 0.121(5) 0.085(4) 0.024(3) -0.051(3) 0.001(3)
Mo7D 0.1129(19) 0.129(2) 0.234(4) -0.003(2) -0.122(2) -0.0006(17)
Mo8A1 0.081(2) 0.110(3) 0.069(3) 0.011(2) -0.0497(19) -0.001(2)
Mo8A2 0.095(4) 0.099(5) 0.089(5) 0.018(4) -0.045(3) -0.003(3)
Mo8C 0.0870(17) 0.172(3) 0.249(4) 0.053(3) -0.084(2) -0.0001(17)
Mo9A 0.0684(11) 0.1365(19) 0.0666(12) 0.0207(12) -0.0424(10) -0.0160(12)
Mo9B 0.0817(12) 0.1102(17) 0.0751(13) 0.0127(11) -0.0524(11) -0.0047(11)
Mo9C 0.0719(11) 0.1202(17) 0.0727(12) -0.0273(12) -0.0456(10) 0.0137(11)
Mo9D 0.0724(16) 0.142(3) 0.0755(18) 0.000 -0.0479(15) 0.000
Mo10A 0.0751(12) 0.149(2) 0.0664(12) 0.0215(13) -0.0404(10) -0.0159(13)
Mo10B 0.0824(12) 0.1171(18) 0.0909(15) 0.0227(12) -0.0584(11) 0.0005(12)
Mo10C 0.0785(12) 0.1038(17) 0.0943(15) -0.0279(12) -0.0585(11) 0.0092(11)
Mo10D 0.0655(11) 0.160(2) 0.0800(14) -0.0023(14) -0.0412(11) 0.0021(13)
Mo11A 0.0645(11) 0.148(2) 0.0671(12) 0.0333(12) -0.0387(10) -0.0159(12)
Mo11B 0.0817(13) 0.1162(18) 0.0978(15) 0.0147(13) -0.0620(12) -0.0020(12)
Mo11C 0.0698(11) 0.1224(18) 0.0823(13) -0.0309(12) -0.0506(10) 0.0158(11)
O1A 0.092(7) 0.138(11) 0.086(9) 0.015(8) -0.068(7) -0.002(7)
O1B 0.090(8) 0.117(9) 0.092(9) -0.003(7) -0.071(7) 0.009(7)
O1C 0.062(7) 0.143(11) 0.074(6) -0.024(7) -0.042(6) 0.002(7)
O1D 0.130(15) 0.22(2) 0.086(7) 0.000 -0.082(9) 0.000
O2A 0.076(6) 0.146(12) 0.095(10) 0.000(9) -0.052(7) -0.001(7)
O2B 0.101(9) 0.096(8) 0.140(12) 0.011(7) -0.086(9) 0.001(7)
O2C 0.089(9) 0.155(11) 0.090(8) -0.057(8) -0.049(7) 0.021(8)
O2D 0.104(9) 0.210(15) 0.064(6) -0.012(7) -0.040(6) 0.008(10)
O3A 0.123(9) 0.126(13) 0.110(12) 0.002(8) -0.080(9) 0.029(8)
O3B 0.088(8) 0.097(9) 0.071(8) 0.006(7) -0.050(7) 0.002(7)
O3C 0.090(9) 0.141(12) 0.101(8) -0.003(7) -0.050(8) -0.027(9)
O3D 0.177(14) 0.138(14) 0.128(7) -0.040(9) -0.114(9) 0.041(11)
O4A 0.111(9) 0.137(12) 0.081(9) 0.004(8) -0.062(8) 0.025(8)
O4B 0.132(12) 0.137(12) 0.107(10) 0.014(8) -0.083(10) 0.041(9)
O4C 0.072(9) 0.345(19) 0.076(9) -0.005(9) -0.047(8) -0.028(13)
O4D 0.25(3) 0.28(4) 0.218(9) 0.000 -0.213(15) 0.000
O5A 0.089(7) 0.097(9) 0.078(8) 0.008(7) -0.054(7) 0.005(7)
O5B 0.130(12) 0.141(11) 0.114(9) -0.030(8) -0.093(10) 0.038(9)
O5C 0.065(8) 0.208(16) 0.135(8) 0.025(8) -0.059(7) 0.002(9)
O6A 0.068(6) 0.137(11) 0.104(10) 0.026(9) -0.055(7) -0.010(6)
O6B 0.101(9) 0.111(9) 0.139(13) -0.008(8) -0.087(10) 0.001(7)
O6C 0.067(7) 0.141(10) 0.070(7) -0.031(7) -0.038(6) -0.003(7)
O7B 0.111(8) 0.099(10) 0.079(8) 0.012(6) -0.060(8) 0.013(7)
O7D 0.250(19) 0.186(17) 0.194(8) -0.001(9) -0.158(10) -0.056(16)
O8A 0.090(9) 0.143(12) 0.068(7) 0.017(7) -0.047(7) 0.003(7)
O8C 0.136(14) 0.127(12) 0.199(11) 0.062(8) -0.107(10) -0.041(9)
O9A 0.076(5) 0.139(5) 0.068(5) 0.019(4) -0.043(5) -0.011(4)
O9B 0.086(5) 0.116(7) 0.095(6) 0.005(4) -0.069(4) 0.009(4)
O9C 0.068(5) 0.134(6) 0.070(5) -0.033(4) -0.044(4) 0.013(4)
O9D 0.087(7) 0.153(7) 0.075(6) 0.000 -0.049(6) 0.000
O10A 0.090(7) 0.132(6) 0.068(5) 0.011(4) -0.055(4) 0.000(5)
O10B 0.090(6) 0.100(6) 0.090(6) 0.015(5) -0.060(4) -0.001(5)
O10C 0.070(5) 0.132(7) 0.071(7) -0.027(5) -0.040(5) 0.009(4)
O10D 0.084(5) 0.146(7) 0.082(7) -0.017(6) -0.056(5) 0.013(5)
O11A 0.092(7) 0.124(6) 0.073(5) 0.016(4) -0.045(5) 0.009(5)
O11B 0.085(6) 0.105(7) 0.079(5) 0.008(5) -0.056(4) 0.001(4)
O11C 0.063(5) 0.138(6) 0.090(7) -0.024(5) -0.042(5) 0.007(4)
O11D 0.095(6) 0.129(7) 0.113(9) -0.024(6) -0.075(7) 0.014(5)
O12A 0.089(7) 0.106(5) 0.071(5) 0.016(4) -0.049(4) -0.013(5)
O12B 0.088(5) 0.130(7) 0.070(6) 0.003(5) -0.056(4) 0.007(5)
O12C 0.072(4) 0.148(7) 0.090(7) -0.016(6) -0.047(5) 0.007(4)
O13A 0.077(6) 0.126(6) 0.071(5) 0.019(4) -0.051(4) -0.007(5)
O13B 0.081(5) 0.119(7) 0.100(6) 0.002(5) -0.063(4) 0.006(5)
O13C 0.067(5) 0.138(6) 0.079(7) -0.031(5) -0.045(5) 0.005(4)
O14A 0.069(7) 0.146(12) 0.073(6) 0.017(7) -0.040(5) -0.016(7)
O14B 0.083(8) 0.109(8) 0.116(9) 0.025(7) -0.069(7) -0.005(7)
O14C 0.075(7) 0.107(8) 0.101(9) -0.039(7) -0.054(7) 0.010(6)
O14D 0.072(6) 0.201(14) 0.075(7) -0.005(9) -0.038(5) 0.009(7)
O15A 0.067(7) 0.147(8) 0.086(8) 0.015(7) -0.039(7) -0.013(6)
O15B 0.082(6) 0.129(12) 0.093(8) 0.022(7) -0.063(5) -0.008(6)
O15C 0.084(7) 0.121(8) 0.089(8) -0.030(6) -0.063(6) 0.005(6)
O15D 0.080(9) 0.172(7) 0.062(8) -0.032(7) -0.038(7) 0.041(7)
O16A 0.084(8) 0.134(9) 0.067(7) 0.016(6) -0.045(6) 0.003(7)
O16B 0.083(6) 0.131(12) 0.068(6) 0.016(6) -0.055(5) 0.004(6)
O16C 0.072(7) 0.135(8) 0.085(9) -0.025(6) -0.044(7) 0.020(6)
O16D 0.092(9) 0.140(8) 0.092(10) -0.021(7) -0.063(9) 0.027(7)
O17A 0.142(12) 0.131(9) 0.072(8) 0.014(7) -0.041(8) 0.003(9)
O17B 0.083(7) 0.100(5) 0.075(7) 0.006(5) -0.057(5) 0.001(5)
O17C 0.064(6) 0.140(12) 0.110(11) 0.010(9) -0.041(6) -0.001(6)
O17D 0.100(6) 0.116(9) 0.177(12) -0.052(10) -0.097(7) 0.017(6)
O18A 0.146(13) 0.102(7) 0.094(10) 0.019(7) -0.052(9) 0.002(7)
O18B 0.106(7) 0.127(8) 0.085(8) 0.019(5) -0.041(5) 0.011(7)
O18C 0.072(6) 0.171(15) 0.107(11) 0.027(9) -0.031(7) 0.028(6)
O18D 0.150(11) 0.126(7) 0.339(17) -0.019(10) -0.194(13) 0.008(8)
O19A 0.096(7) 0.123(8) 0.077(7) 0.017(5) -0.037(5) 0.011(6)
O19B 0.082(9) 0.168(15) 0.172(12) 0.066(11) -0.020(7) 0.022(8)
O19C 0.070(8) 0.239(11) 0.201(13) 0.089(10) -0.054(10) 0.007(8)
O20A 0.083(6) 0.125(8) 0.073(5) 0.025(5) -0.048(4) 0.000(5)
O20B 0.093(8) 0.159(11) 0.082(8) 0.005(8) -0.045(6) 0.026(8)
O20C 0.076(7) 0.177(9) 0.154(14) 0.022(8) -0.064(9) 0.005(6)
O21A 0.085(9) 0.117(6) 0.073(8) 0.025(6) -0.050(7) 0.000(6)
O21B 0.094(7) 0.130(11) 0.090(10) -0.011(8) -0.059(7) 0.011(7)
O21C 0.077(6) 0.143(11) 0.079(8) -0.019(8) -0.051(6) 0.013(6)
O22A 0.064(7) 0.132(7) 0.070(8) 0.033(6) -0.034(6) -0.010(6)
O22B 0.090(6) 0.090(10) 0.115(9) -0.012(7) -0.072(6) 0.007(6)
O22C 0.071(6) 0.128(10) 0.080(7) -0.038(6) -0.049(5) 0.010(6)
O23A 0.064(7) 0.149(10) 0.073(6) 0.029(6) -0.043(5) -0.019(7)
O23B 0.080(8) 0.108(8) 0.125(8) 0.010(6) -0.070(7) 0.001(7)
O23C 0.074(7) 0.137(11) 0.087(7) -0.038(6) -0.052(6) 0.022(7)
O24B 0.087(6) 0.094(6) 0.077(6) 0.019(5) -0.048(4) -0.008(5)
O24D 0.078(8) 0.131(7) 0.215(14) -0.005(8) -0.084(9) 0.002(6)
O25B 0.100(11) 0.118(7) 0.117(11) 0.030(8) -0.027(7) -0.005(6)
O25D 0.154(10) 0.160(15) 0.35(2) 0.040(19) -0.195(14) -0.021(10)
O26A 0.107(9) 0.104(10) 0.111(9) 0.030(8) -0.018(6) 0.003(7)
O26C 0.081(8) 0.199(17) 0.24(2) 0.063(12) -0.089(13) -0.003(8)
O27A 0.082(6) 0.135(10) 0.072(6) 0.013(6) -0.051(5) -0.012(6)
O27B 0.082(7) 0.125(8) 0.072(6) 0.002(5) -0.053(6) 0.000(6)
O27C 0.069(6) 0.124(8) 0.075(6) -0.026(6) -0.043(6) 0.009(6)
O27D 0.081(8) 0.102(13) 0.083(7) 0.000 -0.052(6) 0.000
O28A 0.067(5) 0.155(8) 0.071(6) 0.020(5) -0.047(5) -0.018(5)
O28B 0.080(5) 0.101(7) 0.093(7) 0.008(5) -0.060(5) 0.003(5)
O28C 0.079(6) 0.113(7) 0.071(6) -0.030(5) -0.049(5) 0.011(5)
O28D 0.066(6) 0.147(7) 0.069(5) -0.005(5) -0.041(5) 0.007(5)
O29A 0.086(8) 0.132(13) 0.085(10) 0.008(8) -0.030(7) -0.010(8)
O29B 0.092(9) 0.113(10) 0.077(8) -0.001(7) -0.057(7) 0.007(7)
O29C 0.080(9) 0.128(11) 0.092(7) -0.010(7) -0.045(7) 0.025(8)
O29D 0.081(8) 0.095(10) 0.107(7) -0.014(6) -0.060(7) 0.002(7)
O30A 0.091(8) 0.131(13) 0.109(11) 0.023(9) -0.061(8) -0.017(8)
O30B 0.145(14) 0.099(11) 0.219(16) 0.015(10) -0.122(14) -0.025(9)
O30C 0.124(11) 0.131(12) 0.119(10) -0.038(9) -0.043(9) 0.028(11)
O30D 0.073(12) 0.078(16) 0.191(8) 0.000 -0.040(10) 0.000
O31A 0.074(7) 0.130(11) 0.084(9) -0.002(9) -0.044(7) 0.006(7)
O31B 0.078(8) 0.116(10) 0.091(9) -0.005(7) -0.052(8) 0.011(7)
O31C 0.066(8) 0.106(10) 0.132(8) 0.000(8) -0.038(7) 0.006(8)
O32A 0.065(6) 0.148(6) 0.064(6) 0.026(5) -0.034(5) -0.019(5)
O32B 0.082(6) 0.105(7) 0.094(7) 0.003(5) -0.053(5) -0.003(5)
O32C 0.071(6) 0.119(8) 0.077(6) -0.029(5) -0.047(4) 0.013(5)
O33A 0.072(7) 0.153(7) 0.068(5) 0.015(5) -0.039(5) -0.016(6)
O33B 0.083(5) 0.097(7) 0.088(7) -0.031(5) -0.057(5) 0.011(5)
O33C 0.078(6) 0.138(8) 0.093(7) 0.017(6) -0.063(5) 0.005(5)
O33D 0.067(7) 0.151(9) 0.081(11) 0.000 -0.041(8) 0.000
O34A 0.096(10) 0.158(15) 0.063(6) 0.023(7) -0.041(6) -0.019(10)
O34B 0.092(10) 0.197(16) 0.095(11) 0.048(10) -0.056(8) 0.022(10)
O34C 0.099(10) 0.090(9) 0.130(13) -0.036(8) -0.078(10) 0.017(8)
O34D 0.076(7) 0.174(15) 0.093(11) 0.007(10) -0.055(8) 0.002(8)
O35B 0.078(7) 0.126(12) 0.117(11) -0.001(8) -0.052(8) -0.015(7)
O35D 0.115(11) 0.216(17) 0.239(9) -0.073(11) -0.098(9) 0.052(13)
O36A 0.097(10) 0.125(12) 0.117(10) -0.017(8) -0.060(9) 0.003(7)
O36C 0.109(14) 0.271(18) 0.214(13) -0.005(12) -0.073(11) 0.055(12)
O37A 0.071(8) 0.167(13) 0.062(6) 0.016(8) -0.037(6) 0.000(9)
O37B 0.078(9) 0.130(12) 0.111(11) 0.016(8) -0.060(9) 0.016(8)
O37C 0.088(8) 0.171(14) 0.092(11) -0.034(10) -0.062(8) 0.027(9)
O38A 0.070(6) 0.145(11) 0.067(8) 0.018(8) -0.044(6) -0.011(7)
O38B 0.084(8) 0.138(9) 0.056(8) 0.002(6) -0.047(7) -0.008(7)
O38C 0.085(8) 0.104(9) 0.077(7) -0.032(7) -0.054(6) 0.011(7)
O38D 0.066(9) 0.131(16) 0.077(6) 0.000 -0.041(7) 0.000

loop_
_atom_type_symbol
_atom_type_description
_atom_type_scat_dispersion_real
_atom_type_scat_dispersion_imag
_atom_type_scat_source
H H 0.0000 0.0000 'International Tables Vol C Tables 4.2.6.8 and 6.1.1.4'
Mo Mo -2.0163 0.6505 'International Tables Vol C Tables 4.2.6.8 and 6.1.1.4'
N N 0.0037 0.0031 'International Tables Vol C Tables 4.2.6.8 and 6.1.1.4'
O O 0.0071 0.0057 'International Tables Vol C Tables 4.2.6.8 and 6.1.1.4'

loop_
_geom_angle_atom_site_label_1
_geom_angle_atom_site_label_2
_geom_angle_atom_site_label_3
_geom_angle
_geom_angle_site_symmetry_1
_geom_angle_site_symmetry_3
O1A Mo1A O13A 91.4(6) . .
O1A Mo1A O12A 98.2(6) . .
O13A Mo1A O12A 72.6(6) . .
O1A Mo1A O11A 101.6(6) . .
O13A Mo1A O11A 142.3(6) . .
O12A Mo1A O11A 70.6(6) . .
O1A Mo1A O10A 96.7(6) . .
O13A Mo1A O10A 141.4(5) . .
O12A Mo1A O10A 142.2(6) . .
O11A Mo1A O10A 72.5(6) . .
O1A Mo1A O9A 100.4(6) . .
O13A Mo1A O9A 71.2(6) . .
O12A Mo1A O9A 139.4(5) . .
O11A Mo1A O9A 138.4(6) . .
O10A Mo1A O9A 70.2(6) . .
O1A Mo1A O27A 174.6(6) . .
O13A Mo1A O27A 84.9(5) . .
O12A Mo1A O27A 84.4(5) . .
O11A Mo1A O27A 83.7(5) . .
O10A Mo1A O27A 83.8(5) . .
O9A Mo1A O27A 74.6(5) . .
O1B Mo1B O11B 100.6(6) . .
O1B Mo1B O13B 95.2(6) . .
O11B Mo1B O13B 143.1(6) . .
O1B Mo1B O10B 93.0(6) . .
O11B Mo1B O10B 70.2(6) . .
O13B Mo1B O10B 142.2(5) . .
O1B Mo1B O12B 99.9(6) . .
O11B Mo1B O12B 72.4(6) . .
O13B Mo1B O12B 72.1(6) . .
O10B Mo1B O12B 142.1(6) . .
O1B Mo1B O9B 100.0(6) . .
O11B Mo1B O9B 136.6(6) . .
O13B Mo1B O9B 71.4(6) . .
O10B Mo1B O9B 70.9(5) . .
O12B Mo1B O9B 139.6(5) . .
O1B Mo1B O27B 172.4(6) . .
O11B Mo1B O27B 84.4(5) . .
O13B Mo1B O27B 83.9(5) . .
O10B Mo1B O27B 83.2(5) . .
O12B Mo1B O27B 87.1(5) . .
O9B Mo1B O27B 72.5(5) . .
O1C Mo1C O12C 100.4(7) . .
O1C Mo1C O13C 91.8(6) . .
O12C Mo1C O13C 71.5(6) . .
O1C Mo1C O10C 93.4(6) . .
O12C Mo1C O10C 143.0(6) . .
O13C Mo1C O10C 142.6(5) . .
O1C Mo1C O11C 101.8(5) . .
O12C Mo1C O11C 73.2(6) . .
O13C Mo1C O11C 143.9(6) . .
O10C Mo1C O11C 70.4(6) . .
O1C Mo1C O9C 100.6(6) . .
O12C Mo1C O9C 135.6(6) . .
O13C Mo1C O9C 69.1(6) . .
O10C Mo1C O9C 73.5(5) . .
O11C Mo1C O9C 138.2(6) . .
O1C Mo1C O27C 174.2(5) . .
O12C Mo1C O27C 83.5(6) . .
O13C Mo1C O27C 85.4(5) . .
O10C Mo1C O27C 85.9(5) . .
O11C Mo1C O27C 83.3(5) . .
O9C Mo1C O27C 73.7(5) . .
O1D Mo1D O11D 99.7(7) . 6
O1D Mo1D O11D 99.7(7) . .
O11D Mo1D O11D 68.8(9) 6 .
O1D Mo1D O10D 95.2(5) . 6
O11D Mo1D O10D 72.2(6) 6 6
O11D Mo1D O10D 140.0(6) . 6
O1D Mo1D O10D 95.2(5) . .
O11D Mo1D O10D 140.0(6) 6 .
O11D Mo1D O10D 72.2(6) . .
O10D Mo1D O10D 143.0(7) 6 .
O1D Mo1D O9D 100.5(10) . .
O11D Mo1D O9D 139.8(5) 6 .
O11D Mo1D O9D 139.8(5) . .
O10D Mo1D O9D 71.6(4) 6 .
O10D Mo1D O9D 71.6(4) . .
O1D Mo1D O27D 174.2(9) . .
O11D Mo1D O27D 85.1(6) 6 .
O11D Mo1D O27D 85.1(6) . .
O10D Mo1D O27D 83.0(4) 6 .
O10D Mo1D O27D 83.0(4) . .
O9D Mo1D O27D 73.7(7) . .
O2A Mo2A O15A 102.7(7) . .
O2A Mo2A O14A 102.7(6) . .
O15A Mo2A O14A 95.7(7) . .
O2A Mo2A O10A 104.3(6) . .
O15A Mo2A O10A 88.3(6) . .
O14A Mo2A O10A 151.1(5) . .
O2A Mo2A O9A 94.0(7) . .
O15A Mo2A O9A 157.0(6) . .
O14A Mo2A O9A 95.9(6) . .
O10A Mo2A O9A 72.2(6) . .
O2A Mo2A O28A 166.5(7) . .
O15A Mo2A O28A 90.7(6) . .
O14A Mo2A O28A 73.7(5) . .
O10A Mo2A O28A 77.7(5) . .
O9A Mo2A O28A 73.7(5) . .
O2B Mo2B O14B 101.5(7) . .
O2B Mo2B O15B 103.6(7) . .
O14B Mo2B O15B 96.5(6) . .
O2B Mo2B O10B 106.0(6) . .
O14B Mo2B O10B 150.1(6) . .
O15B Mo2B O10B 88.3(6) . .
O2B Mo2B O9B 97.1(7) . .
O14B Mo2B O9B 93.4(6) . .
O15B Mo2B O9B 154.8(6) . .
O10B Mo2B O9B 72.0(5) . .
O2B Mo2B O28B 168.9(6) . .
O14B Mo2B O28B 73.7(5) . .
O15B Mo2B O28B 87.0(6) . .
O10B Mo2B O28B 77.2(5) . .
O9B Mo2B O28B 73.6(5) . .
O2C Mo2C O14C 102.1(6) . .
O2C Mo2C O15C 103.2(7) . .
O14C Mo2C O15C 96.0(6) . .
O2C Mo2C O10C 104.1(6) . .
O14C Mo2C O10C 152.2(5) . .
O15C Mo2C O10C 87.0(6) . .
O2C Mo2C O9C 94.4(7) . .
O14C Mo2C O9C 96.6(6) . .
O15C Mo2C O9C 155.7(6) . .
O10C Mo2C O9C 72.3(5) . .
O2C Mo2C O28C 166.6(7) . .
O14C Mo2C O28C 73.4(5) . .
O15C Mo2C O28C 90.0(5) . .
O10C Mo2C O28C 79.0(5) . .
O9C Mo2C O28C 73.9(5) . .
O2D Mo2D O15D 103.7(8) . .
O2D Mo2D O14D 102.7(7) . .
O15D Mo2D O14D 97.8(7) . .
O2D Mo2D O10D 103.3(6) . .
O15D Mo2D O10D 87.9(6) . .
O14D Mo2D O10D 151.2(6) . .
O2D Mo2D O9D 94.8(9) . .
O15D Mo2D O9D 155.3(7) . .
O14D Mo2D O9D 93.8(7) . .
O10D Mo2D O9D 71.8(7) . .
O2D Mo2D O28D 168.8(8) . .
O15D Mo2D O28D 87.4(6) . .
O14D Mo2D O28D 74.2(5) . .
O10D Mo2D O28D 77.9(5) . .
O9D Mo2D O28D 74.9(7) . .
O17A Mo3A O16A 107.9(7) . .
O17A Mo3A O3A 95.4(7) . .
O16A Mo3A O3A 89.2(6) . .
O17A Mo3A O29A 94.7(7) . .
O16A Mo3A O29A 89.3(6) . .
O3A Mo3A O29A 169.8(7) . .
O17A Mo3A O11A 93.1(7) . .
O16A Mo3A O11A 158.9(6) . .
O3A Mo3A O11A 87.2(6) . .
O29A Mo3A O11A 90.6(6) . .
O17A Mo3A O10A 163.4(7) . .
O16A Mo3A O10A 88.6(6) . .
O3A Mo3A O10A 86.3(6) . .
O29A Mo3A O10A 83.6(6) . .
O11A Mo3A O10A 70.4(6) . .
O29B Mo3B O17B 103.4(6) . .
O29B Mo3B O16B 101.3(6) . .
O17B Mo3B O16B 105.0(6) . .
O29B Mo3B O10B 94.8(6) . .
O17B Mo3B O10B 153.6(6) . .
O16B Mo3B O10B 89.8(6) . .
O29B Mo3B O11B 98.6(6) . .
O17B Mo3B O11B 90.2(6) . .
O16B Mo3B O11B 151.2(6) . .
O10B Mo3B O11B 67.9(6) . .
O29B Mo3B O3B 171.7(6) . .
O17B Mo3B O3B 83.6(5) . .
O16B Mo3B O3B 81.0(5) . .
O10B Mo3B O3B 77.2(5) . .
O11B Mo3B O3B 76.5(5) . .
O17C Mo3C O16C 105.2(7) . .
O17C Mo3C O29C 98.0(7) . .
O16C Mo3C O29C 94.0(6) . .
O17C Mo3C O11C 96.0(7) . .
O16C Mo3C O11C 156.9(6) . .
O29C Mo3C O11C 92.2(6) . .
O17C Mo3C O10C 164.8(7) . .
O16C Mo3C O10C 88.5(6) . .
O29C Mo3C O10C 87.5(5) . .
O11C Mo3C O10C 69.6(6) . .
O17C Mo3C O3C 90.9(7) . .
O16C Mo3C O3C 88.9(6) . .
O29C Mo3C O3C 169.7(6) . .
O11C Mo3C O3C 81.5(6) . .
O10C Mo3C O3C 82.6(5) . .
O29D Mo3D O17D 102.2(7) . .
O29D Mo3D O16D 102.9(6) . .
O17D Mo3D O16D 102.5(7) . .
O29D Mo3D O10D 94.6(6) . .
O17D Mo3D O10D 154.9(7) . .
O16D Mo3D O10D 91.6(7) . .
O29D Mo3D O11D 98.1(6) . .
O17D Mo3D O11D 89.4(7) . .
O16D Mo3D O11D 152.9(7) . .
O10D Mo3D O11D 69.7(6) . .
O29D Mo3D O3D 174.9(7) . .
O17D Mo3D O3D 82.8(8) . .
O16D Mo3D O3D 76.7(6) . .
O10D Mo3D O3D 80.4(6) . .
O11D Mo3D O3D 80.8(6) . .
O4A Mo4A O18A 102.7(8) . .
O4A Mo4A O19A 97.1(7) . .
O18A Mo4A O19A 105.7(8) . .
O4A Mo4A O11A 97.0(6) . .
O18A Mo4A O11A 93.1(7) . .
O19A Mo4A O11A 153.2(6) . .
O4A Mo4A O12A 99.7(6) . .
O18A Mo4A O12A 152.6(6) . .
O19A Mo4A O12A 86.8(6) . .
O11A Mo4A O12A 68.5(6) . .
O4A Mo4A O30A 173.6(7) . .
O18A Mo4A O30A 83.4(7) . .
O19A Mo4A O30A 82.8(6) . .
O11A Mo4A O30A 80.6(5) . .
O12A Mo4A O30A 73.9(5) . .
O19B Mo4B O18B 107.0(8) . .
O19B Mo4B O12B 97.1(7) . .
O18B Mo4B O12B 155.9(7) . .
O19B Mo4B O4B 93.8(10) . .
O18B Mo4B O4B 90.1(7) . .
O12B Mo4B O4B 88.4(5) . .
O19B Mo4B O30B 92.2(10) . .
O18B Mo4B O30B 90.8(7) . .
O12B Mo4B O30B 88.1(6) . .
O4B Mo4B O30B 173.3(7) . .
O19B Mo4B O11B 164.7(7) . .
O18B Mo4B O11B 88.0(6) . .
O12B Mo4B O11B 68.0(5) . .
O4B Mo4B O11B 89.3(6) . .
O30B Mo4B O11B 84.2(6) . .
O18C Mo4C O30C 102.8(8) . .
O18C Mo4C O19C 105.7(7) . .
O30C Mo4C O19C 98.7(10) . .
O18C Mo4C O11C 94.6(7) . .
O30C Mo4C O11C 96.3(7) . .
O19C Mo4C O11C 151.2(8) . .
O18C Mo4C O12C 159.9(8) . .
O30C Mo4C O12C 89.7(7) . .
O19C Mo4C O12C 87.5(7) . .
O11C Mo4C O12C 68.1(6) . .
O18C Mo4C O4C 85.9(7) . .
O30C Mo4C O4C 169.2(7) . .
O19C Mo4C O4C 84.8(10) . .
O11C Mo4C O4C 76.4(7) . .
O12C Mo4C O4C 80.2(5) . .
O30D Mo4D O18D 99.9(10) . .
O30D Mo4D O18D 99.9(10) . 6
O18D Mo4D O18D 106.0(10) . 6
O30D Mo4D O11D 95.3(7) . 6
O18D Mo4D O11D 155.5(10) . 6
O18D Mo4D O11D 90.1(7) 6 6
O30D Mo4D O11D 95.3(7) . .
O18D Mo4D O11D 90.1(7) . .
O18D Mo4D O11D 155.5(10) 6 .
O11D Mo4D O11D 69.2(9) 6 .
O30D Mo4D O4D 175.3(11) . .
O18D Mo4D O4D 82.9(10) . .
O18D Mo4D O4D 82.9(10) 6 .
O11D Mo4D O4D 80.8(8) 6 .
O11D Mo4D O4D 80.8(8) . .
O31A Mo5A O20A 103.3(6) . .
O31A Mo5A O21A 102.4(6) . .
O20A Mo5A O21A 102.7(7) . .
O31A Mo5A O12A 98.0(6) . .
O20A Mo5A O12A 90.3(6) . .
O21A Mo5A O12A 152.5(5) . .
O31A Mo5A O13A 94.8(6) . .
O20A Mo5A O13A 155.1(5) . .
O21A Mo5A O13A 89.7(6) . .
O12A Mo5A O13A 70.1(5) . .
O31A Mo5A O5A 173.3(6) . .
O20A Mo5A O5A 82.2(5) . .
O21A Mo5A O5A 79.8(5) . .
O12A Mo5A O5A 78.1(5) . .
O13A Mo5A O5A 78.9(5) . .
O31B Mo5B O20B 105.7(8) . .
O31B Mo5B O21B 101.4(6) . .
O20B Mo5B O21B 103.7(7) . .
O31B Mo5B O12B 94.7(6) . .
O20B Mo5B O12B 93.1(6) . .
O21B Mo5B O12B 152.5(6) . .
O31B Mo5B O13B 92.7(6) . .
O20B Mo5B O13B 155.6(6) . .
O21B Mo5B O13B 87.8(6) . .
O12B Mo5B O13B 69.1(5) . .
O31B Mo5B O5B 170.5(7) . .
O20B Mo5B O5B 83.4(7) . .
O21B Mo5B O5B 78.7(5) . .
O12B Mo5B O5B 81.8(5) . .
O13B Mo5B O5B 77.8(6) . .
O20C Mo5C O21C 106.8(8) . .
O20C Mo5C O12C 93.1(7) . .
O21C Mo5C O12C 160.0(7) . .
O20C Mo5C O5C 91.5(8) . .
O21C Mo5C O5C 87.7(6) . .
O12C Mo5C O5C 89.7(6) . .
O20C Mo5C O13C 161.3(7) . .
O21C Mo5C O13C 91.7(6) . .
O12C Mo5C O13C 68.5(6) . .
O5C Mo5C O13C 92.0(7) . .
O20C Mo5C O31C 92.0(8) . .
O21C Mo5C O31C 91.8(6) . .
O12C Mo5C O31C 89.5(6) . .
O5C Mo5C O31C 176.4(7) . .
O13C Mo5C O31C 84.5(6) . .
O6A Mo6A O22A 103.4(7) . .
O6A Mo6A O23A 101.2(6) . .
O22A Mo6A O23A 98.6(6) . .
O6A Mo6A O13A 104.5(6) . .
O22A Mo6A O13A 88.5(6) . .
O23A Mo6A O13A 150.9(5) . .
O6A Mo6A O9A 94.9(6) . .
O22A Mo6A O9A 155.8(6) . .
O23A Mo6A O9A 93.1(6) . .
O13A Mo6A O9A 71.4(6) . .
O6A Mo6A O32A 166.6(7) . .
O22A Mo6A O32A 89.5(6) . .
O23A Mo6A O32A 72.9(5) . .
O13A Mo6A O32A 79.0(5) . .
O9A Mo6A O32A 73.8(5) . .
O6B Mo6B O22B 103.8(7) . .
O6B Mo6B O23B 102.7(7) . .
O22B Mo6B O23B 97.2(6) . .
O6B Mo6B O13B 104.6(7) . .
O22B Mo6B O13B 87.9(6) . .
O23B Mo6B O13B 150.1(6) . .
O6B Mo6B O9B 96.4(7) . .
O22B Mo6B O9B 155.4(6) . .
O23B Mo6B O9B 91.8(6) . .
O13B Mo6B O9B 73.4(6) . .
O6B Mo6B O32B 169.2(7) . .
O22B Mo6B O32B 86.5(5) . .
O23B Mo6B O32B 72.2(6) . .
O13B Mo6B O32B 78.8(5) . .
O9B Mo6B O32B 74.5(5) . .
O6C Mo6C O22C 103.5(6) . .
O6C Mo6C O23C 102.0(6) . .
O22C Mo6C O23C 97.6(6) . .
O6C Mo6C O13C 103.5(6) . .
O22C Mo6C O13C 89.8(6) . .
O23C Mo6C O13C 151.0(6) . .
O6C Mo6C O9C 95.4(6) . .
O22C Mo6C O9C 154.6(6) . .
O23C Mo6C O9C 94.8(6) . .
O13C Mo6C O9C 69.1(6) . .
O6C Mo6C O32C 164.9(7) . .
O22C Mo6C O32C 91.3(5) . .
O23C Mo6C O32C 72.6(5) . .
O13C Mo6C O32C 79.3(5) . .
O9C Mo6C O32C 71.5(5) . .
O35B Mo7B1 O25B 106.9(8) . .
O35B Mo7B1 O24B 102.4(7) . .
O25B Mo7B1 O24B 94.7(7) . .
O35B Mo7B1 O18B 97.9(8) . .
O25B Mo7B1 O18B 95.7(7) . .
O24B Mo7B1 O18B 153.3(7) . .
O35B Mo7B1 O17B 94.1(7) . .
O25B Mo7B1 O17B 158.9(7) . .
O24B Mo7B1 O17B 82.6(6) . .
O18B Mo7B1 O17B 79.0(6) . .
O35B Mo7B1 O7B 167.6(7) . .
O25B Mo7B1 O7B 84.9(7) . .
O24B Mo7B1 O7B 80.0(6) . .
O18B Mo7B1 O7B 76.6(6) . .
O17B Mo7B1 O7B 74.1(4) . .
O7B Mo7B2 O25B 112.3(9) . .
O7B Mo7B2 O24B 104.0(8) . .
O25B Mo7B2 O24B 95.3(8) . .
O7B Mo7B2 O18B 96.1(8) . .
O25B Mo7B2 O18B 94.9(8) . .
O24B Mo7B2 O18B 151.8(7) . .
O7B Mo7B2 O17B 90.3(6) . .
O25B Mo7B2 O17B 157.0(8) . .
O24B Mo7B2 O17B 82.4(6) . .
O18B Mo7B2 O17B 78.0(6) . .
O7B Mo7B2 O35B 165.2(7) . .
O25B Mo7B2 O35B 81.3(8) . .
O24B Mo7B2 O35B 79.4(6) . .
O18B Mo7B2 O35B 76.4(7) . .
O17B Mo7B2 O35B 75.8(5) . .
O25D Mo7D O7D 103.0(12) . .
O25D Mo7D O24D 100.8(9) . .
O7D Mo7D O24D 96.9(10) . .
O25D Mo7D O18D 93.2(9) . .
O7D Mo7D O18D 94.8(11) . .
O24D Mo7D O18D 159.3(8) . .
O25D Mo7D O35D 87.8(11) . .
O7D Mo7D O35D 168.4(9) . .
O24D Mo7D O35D 85.3(10) . .
O18D Mo7D O35D 80.0(10) . .
O25D Mo7D O17D 166.6(11) . .
O7D Mo7D O17D 89.9(9) . .
O24D Mo7D O17D 81.1(6) . .
O18D Mo7D O17D 81.9(6) . .
O35D Mo7D O17D 79.2(7) . .
O8A Mo8A1 O26A 106.8(8) . .
O8A Mo8A1 O24B 103.9(7) . .
O26A Mo8A1 O24B 97.2(7) . .
O8A Mo8A1 O19A 96.8(7) . .
O26A Mo8A1 O19A 94.5(8) . .
O24B Mo8A1 O19A 152.1(6) . .
O8A Mo8A1 O20A 89.8(6) . .
O26A Mo8A1 O20A 163.0(8) . .
O24B Mo8A1 O20A 81.8(6) . .
O19A Mo8A1 O20A 79.7(6) . .
O8A Mo8A1 O36A 164.7(7) . .
O26A Mo8A1 O36A 87.4(8) . .
O24B Mo8A1 O36A 79.3(6) . .
O19A Mo8A1 O36A 76.0(6) . .
O20A Mo8A1 O36A 75.7(6) . .
O36A Mo8A2 O26A 113.0(10) . .
O36A Mo8A2 O19A 99.0(8) . .
O26A Mo8A2 O19A 93.7(7) . .
O36A Mo8A2 O24B 101.0(8) . .
O26A Mo8A2 O24B 92.6(8) . .
O19A Mo8A2 O24B 154.6(8) . .
O36A Mo8A2 O20A 94.0(8) . .
O26A Mo8A2 O20A 152.9(9) . .
O19A Mo8A2 O20A 81.7(6) . .
O24B Mo8A2 O20A 81.6(6) . .
O36A Mo8A2 O8A 168.0(8) . .
O26A Mo8A2 O8A 78.9(8) . .
O19A Mo8A2 O8A 77.6(7) . .
O24B Mo8A2 O8A 79.6(6) . .
O20A Mo8A2 O8A 74.1(5) . .
O26C Mo8C O19C 97.5(9) . .
O26C Mo8C O8C 98.8(10) . .
O19C Mo8C O8C 92.0(10) . .
O26C Mo8C O24D 99.6(9) . .
O19C Mo8C O24D 160.6(7) . .
O8C Mo8C O24D 94.2(8) . .
O26C Mo8C O36C 91.5(11) . .
O19C Mo8C O36C 84.6(11) . .
O8C Mo8C O36C 169.5(8) . .
O24D Mo8C O36C 85.9(10) . .
O26C Mo8C O20C 173.7(11) . .
O19C Mo8C O20C 83.6(7) . .
O8C Mo8C O20C 87.3(7) . .
O24D Mo8C O20C 78.4(7) . .
O36C Mo8C O20C 82.4(8) . .
O38A Mo9A O27A 104.3(6) . .
O38A Mo9A O28A 106.3(7) . .
O27A Mo9A O28A 96.8(6) . .
O38A Mo9A O32A 107.9(6) . .
O27A Mo9A O32A 98.8(6) . .
O28A Mo9A O32A 137.3(6) . .
O38A Mo9A O33A 94.5(6) . .
O27A Mo9A O33A 161.2(5) . .
O28A Mo9A O33A 76.3(6) . .
O32A Mo9A O33A 76.3(6) . .
O38A Mo9A O9A 177.2(6) . .
O27A Mo9A O9A 73.2(5) . .
O28A Mo9A O9A 73.1(5) . .
O32A Mo9A O9A 73.9(5) . .
O33A Mo9A O9A 88.0(4) . .
O38B Mo9B O27B 104.7(7) . .
O38B Mo9B O32B 105.4(6) . .
O27B Mo9B O32B 97.5(6) . .
O38B Mo9B O28B 105.9(6) . .
O27B Mo9B O28B 97.0(6) . .
O32B Mo9B O28B 140.7(6) . .
O38B Mo9B O33C 96.7(6) . .
O27B Mo9B O33C 158.6(6) . .
O32B Mo9B O33C 77.3(6) . .
O28B Mo9B O33C 76.0(5) . .
O38B Mo9B O9B 177.9(6) . .
O27B Mo9B O9B 73.5(6) . .
O32B Mo9B O9B 75.9(5) . .
O28B Mo9B O9B 73.6(5) . .
O33C Mo9B O9B 85.1(5) . .
O38C Mo9C O27C 104.4(6) . .
O38C Mo9C O32C 108.7(6) . .
O27C Mo9C O32C 97.2(6) . .
O38C Mo9C O28C 107.3(6) . .
O27C Mo9C O28C 96.7(6) . .
O32C Mo9C O28C 136.4(6) . .
O38C Mo9C O33B 93.2(5) . .
O27C Mo9C O33B 162.3(5) . .
O32C Mo9C O33B 75.6(6) . .
O28C Mo9C O33B 78.7(5) . .
O38C Mo9C O9C 176.0(6) . .
O27C Mo9C O9C 71.7(5) . .
O32C Mo9C O9C 71.0(5) . .
O28C Mo9C O9C 74.7(5) . .
O33B Mo9C O9C 90.6(4) . .
O38D Mo9D O27D 103.0(9) . .
O38D Mo9D O28D 105.6(4) . 6
O27D Mo9D O28D 97.7(4) . 6
O38D Mo9D O28D 105.6(4) . .
O27D Mo9D O28D 97.7(4) . .
O28D Mo9D O28D 140.8(8) 6 .
O38D Mo9D O33D 97.9(8) . .
O27D Mo9D O33D 159.1(8) . .
O28D Mo9D O33D 76.4(4) 6 .
O28D Mo9D O33D 76.4(4) . .
O38D Mo9D O9D 175.8(7) . .
O27D Mo9D O9D 72.8(8) . .
O28D Mo9D O9D 75.3(4) 6 .
O28D Mo9D O9D 75.3(4) . .
O33D Mo9D O9D 86.3(7) . .
O34A Mo10A O14A 101.1(6) . .
O34A Mo10A O15D 102.9(7) . 2
O14A Mo10A O15D 87.8(6) . 2
O34A Mo10A O33A 97.0(7) . .
O14A Mo10A O33A 91.6(6) . .
O15D Mo10A O33A 159.9(6) 2 .
O34A Mo10A O16D 100.9(6) . 2
O14A Mo10A O16D 158.0(6) . 2
O15D Mo10A O16D 88.8(6) 2 2
O33A Mo10A O16D 84.1(6) . 2
O34A Mo10A O28A 166.8(7) . .
O14A Mo10A O28A 74.6(5) . .
O15D Mo10A O28A 89.6(6) 2 .
O33A Mo10A O28A 71.0(6) . .
O16D Mo10A O28A 83.6(5) 2 .
O34B Mo10B O15C 101.7(7) . 2
O34B Mo10B O16C 102.7(8) . 2
O15C Mo10B O16C 86.9(6) 2 2
O34B Mo10B O14B 98.9(8) . .
O15C Mo10B O14B 89.4(6) 2 .
O16C Mo10B O14B 158.4(6) 2 .
O34B Mo10B O33C 102.4(7) . .
O15C Mo10B O33C 155.8(6) 2 .
O16C Mo10B O33C 85.8(6) 2 .
O14B Mo10B O33C 89.0(6) . .
O34B Mo10B O28B 168.8(8) . .
O15C Mo10B O28B 86.6(5) 2 .
O16C Mo10B O28B 85.0(5) 2 .
O14B Mo10B O28B 73.6(5) . .
O33C Mo10B O28B 69.7(5) . .
O34C Mo10C O15B 103.8(7) . 2
O34C Mo10C O14C 98.5(6) . .
O15B Mo10C O14C 88.3(6) 2 .
O34C Mo10C O16B 103.8(6) . 2
O15B Mo10C O16B 84.8(6) 2 2
O14C Mo10C O16B 157.6(5) . 2
O34C Mo10C O33B 95.4(6) . .
O15B Mo10C O33B 160.6(5) 2 .
O14C Mo10C O33B 91.4(6) . .
O16B Mo10C O33B 88.3(6) 2 .
O34C Mo10C O28C 165.0(7) . .
O15B Mo10C O28C 88.9(5) 2 .
O14C Mo10C O28C 73.6(5) . .
O16B Mo10C O28C 85.0(5) 2 .
O33B Mo10C O28C 72.5(5) . .
O34D Mo10D O14D 97.4(7) . .
O34D Mo10D O15A 103.4(7) . 2
O14D Mo10D O15A 90.6(7) . 2
O34D Mo10D O16A 102.4(6) . 2
O14D Mo10D O16A 160.2(5) . 2
O15A Mo10D O16A 86.2(6) 2 2
O34D Mo10D O33D 98.2(8) . .
O14D Mo10D O33D 88.9(8) . .
O15A Mo10D O33D 158.3(6) 2 .
O16A Mo10D O33D 86.9(7) 2 .
O34D Mo10D O28D 167.8(7) . .
O14D Mo10D O28D 75.2(5) . .
O15A Mo10D O28D 86.5(5) 2 .
O16A Mo10D O28D 85.0(5) 2 .
O33D Mo10D O28D 72.4(6) . .
O37A Mo11A O23A 98.3(6) . .
O37A Mo11A O22C 104.0(7) . 2
O23A Mo11A O22C 88.0(6) . 2
O37A Mo11A O21C 102.4(6) . 2
O23A Mo11A O21C 159.3(5) . 2
O22C Mo11A O21C 86.6(6) 2 2
O37A Mo11A O33A 96.2(7) . .
O23A Mo11A O33A 90.9(6) . .
O22C Mo11A O33A 159.7(6) 2 .
O21C Mo11A O33A 87.3(6) 2 .
O37A Mo11A O32A 166.5(6) . .
O23A Mo11A O32A 74.8(5) . .
O22C Mo11A O32A 87.6(6) 2 .
O21C Mo11A O32A 85.0(5) 2 .
O33A Mo11A O32A 72.6(6) . .
O37B Mo11B O21B 101.8(7) . 2
O37B Mo11B O22B 104.9(6) . 2
O21B Mo11B O22B 86.3(6) 2 2
O37B Mo11B O23B 98.9(7) . .
O21B Mo11B O23B 158.9(6) 2 .
O22B Mo11B O23B 92.4(6) 2 .
O37B Mo11B O33C 99.0(6) . .
O21B Mo11B O33C 84.8(6) 2 .
O22B Mo11B O33C 155.7(6) 2 .
O23B Mo11B O33C 88.0(6) . .
O37B Mo11B O32B 167.2(6) . .
O21B Mo11B O32B 84.7(5) 2 .
O22B Mo11B O32B 86.4(5) 2 .
O23B Mo11B O32B 74.2(6) . .
O33C Mo11B O32B 70.4(5) . .
O37C Mo11C O22A 104.9(7) . 2
O37C Mo11C O23C 97.3(6) . .
O22A Mo11C O23C 87.5(6) 2 .
O37C Mo11C O21A 102.8(6) . 2
O22A Mo11C O21A 86.5(6) 2 2
O23C Mo11C O21A 159.8(6) . 2
O37C Mo11C O33B 95.4(7) . .
O22A Mo11C O33B 159.5(6) 2 .
O23C Mo11C O33B 92.1(6) . .
O21A Mo11C O33B 86.9(6) 2 .
O37C Mo11C O32C 163.6(7) . .
O22A Mo11C O32C 88.9(5) 2 .
O23C Mo11C O32C 74.0(5) . .
O21A Mo11C O32C 86.6(5) 2 .
O33B Mo11C O32C 71.4(5) . .
Mo7B2 O7B Mo7B1 3.8(3) . .
Mo8A1 O8A Mo8A2 4.3(3) . .
Mo2A O9A Mo6A 141.2(7) . .
Mo2A O9A Mo1A 105.3(6) . .
Mo6A O9A Mo1A 103.7(6) . .
Mo2A O9A Mo9A 101.7(6) . .
Mo6A O9A Mo9A 100.8(5) . .
Mo1A O9A Mo9A 95.0(5) . .
Mo6B O9B Mo2B 142.0(8) . .
Mo6B O9B Mo1B 101.7(6) . .
Mo2B O9B Mo1B 103.3(5) . .
Mo6B O9B Mo9B 102.6(5) . .
Mo2B O9B Mo9B 102.8(6) . .
Mo1B O9B Mo9B 95.8(6) . .
Mo6C O9C Mo1C 107.1(7) . .
Mo6C O9C Mo2C 137.7(7) . .
Mo1C O9C Mo2C 103.3(5) . .
Mo6C O9C Mo9C 104.2(5) . .
Mo1C O9C Mo9C 97.5(5) . .
Mo2C O9C Mo9C 100.2(5) . .
Mo1D O9D Mo2D 104.1(5) . .
Mo1D O9D Mo2D 104.1(5) . 6
Mo2D O9D Mo2D 142.1(11) . 6
Mo1D O9D Mo9D 96.5(8) . .
Mo2D O9D Mo9D 100.8(5) . .
Mo2D O9D Mo9D 100.8(5) 6 .
Mo2A O10A Mo1A 108.9(7) . .
Mo2A O10A Mo3A 143.6(8) . .
Mo1A O10A Mo3A 107.5(6) . .
Mo2B O10B Mo1B 109.3(6) . .
Mo2B O10B Mo3B 140.6(8) . .
Mo1B O10B Mo3B 108.6(6) . .
Mo2C O10C Mo1C 107.7(6) . .
Mo2C O10C Mo3C 142.8(8) . .
Mo1C O10C Mo3C 108.7(7) . .
Mo2D O10D Mo1D 108.4(7) . .
Mo2D O10D Mo3D 141.8(8) . .
Mo1D O10D Mo3D 107.8(6) . .
Mo1A O11A Mo4A 111.3(7) . .
Mo1A O11A Mo3A 109.5(7) . .
Mo4A O11A Mo3A 139.2(8) . .
Mo1B O11B Mo3B 112.2(6) . .
Mo1B O11B Mo4B 109.0(6) . .
Mo3B O11B Mo4B 136.0(7) . .
Mo3C O11C Mo1C 111.3(7) . .
Mo3C O11C Mo4C 137.7(7) . .
Mo1C O11C Mo4C 109.6(7) . .
Mo4D O11D Mo1D 110.9(8) . .
Mo4D O11D Mo3D 136.7(9) . .
Mo1D O11D Mo3D 108.4(6) . .
Mo1A O12A Mo5A 108.7(6) . .
Mo1A O12A Mo4A 109.0(7) . .
Mo5A O12A Mo4A 141.1(7) . .
Mo4B O12B Mo1B 110.6(7) . .
Mo4B O12B Mo5B 134.9(8) . .
Mo1B O12B Mo5B 109.9(6) . .
Mo1C O12C Mo5C 112.6(7) . .
Mo1C O12C Mo4C 108.8(7) . .
Mo5C O12C Mo4C 137.6(9) . .
Mo6A O13A Mo1A 110.4(7) . .
Mo6A O13A Mo5A 140.3(7) . .
Mo1A O13A Mo5A 107.5(6) . .
Mo6B O13B Mo1B 109.3(7) . .
Mo6B O13B Mo5B 141.8(7) . .
Mo1B O13B Mo5B 107.7(7) . .
Mo1C O13C Mo6C 110.9(8) . .
Mo1C O13C Mo5C 107.3(6) . .
Mo6C O13C Mo5C 141.6(7) . .
Mo2A O14A Mo10A 120.3(7) . .
Mo2B O14B Mo10B 121.1(8) . .
Mo2C O14C Mo10C 120.2(7) . .
Mo2D O14D Mo10D 118.8(8) . .
Mo2A O15A Mo10D 157.3(9) . 2
Mo2B O15B Mo10C 158.0(9) . 2
Mo2C O15C Mo10B 157.6(9) . 2
Mo2D O15D Mo10A 156.7(8) . 2
Mo3A O16A Mo10D 153.0(8) . 2
Mo3B O16B Mo10C 148.1(6) . 2
Mo3C O16C Mo10B 151.2(8) . 2
Mo3D O16D Mo10A 144.5(8) . 2
Mo3B O17B Mo7B1 138.6(7) . .
Mo3B O17B Mo7B2 154.4(8) . .
Mo7B1 O17B Mo7B2 19.68(19) . .
Mo3D O17D Mo7D 153.7(11) . .
Mo4B O18B Mo7B1 149.1(9) . .
Mo4B O18B Mo7B2 165.0(9) . .
Mo7B1 O18B Mo7B2 21.9(2) . .
Mo4D O18D Mo7D 155.6(9) . .
Mo4A O19A Mo8A2 152.6(8) . .
Mo4A O19A Mo8A1 164.3(9) . .
Mo8A2 O19A Mo8A1 22.2(3) . .
Mo4C O19C Mo8C 160.1(9) . .
Mo5A O20A Mo8A2 134.4(8) . .
Mo5A O20A Mo8A1 150.4(9) . .
Mo8A2 O20A Mo8A1 19.5(2) . .
Mo5C O20C Mo8C 145.7(10) . .
Mo5A O21A Mo11C 146.1(8) . 2
Mo5B O21B Mo11B 149.7(9) . 2
Mo5C O21C Mo11A 151.0(9) . 2
Mo6A O22A Mo11C 158.1(8) . 2
Mo6B O22B Mo11B 157.6(9) . 2
Mo6C O22C Mo11A 156.9(8) . 2
Mo6A O23A Mo11A 118.5(7) . .
Mo6B O23B Mo11B 122.2(8) . .
Mo6C O23C Mo11C 118.9(8) . .
Mo8A1 O24B Mo7B2 127.6(7) . .
Mo8A1 O24B Mo7B1 139.5(8) . .
Mo7B2 O24B Mo7B1 23.2(2) . .
Mo8A1 O24B Mo8A2 22.9(3) . .
Mo7B2 O24B Mo8A2 140.0(8) . .
Mo7B1 O24B Mo8A2 139.4(8) . .
Mo7D O24D Mo8C 138.2(9) . .
Mo7B2 O25B Mo7B1 24.2(3) . .
Mo8A1 O26A Mo8A2 24.5(3) . .
Mo9A O27A Mo1A 117.1(7) . .
Mo9B O27B Mo1B 118.2(8) . .
Mo9C O27C Mo1C 117.0(7) . .
Mo9D O27D Mo1D 117.1(10) . .
Mo9A O28A Mo10A 104.5(6) . .
Mo9A O28A Mo2A 111.3(7) . .
Mo10A O28A Mo2A 90.0(5) . .
Mo9B O28B Mo10B 102.2(5) . .
Mo9B O28B Mo2B 109.9(6) . .
Mo10B O28B Mo2B 90.6(5) . .
Mo9C O28C Mo10C 103.7(5) . .
Mo9C O28C Mo2C 111.0(6) . .
Mo10C O28C Mo2C 91.5(5) . .
Mo9D O28D Mo10D 102.7(6) . .
Mo9D O28D Mo2D 108.9(6) . .
Mo10D O28D Mo2D 90.3(5) . .
Mo9A O32A Mo11A 105.0(6) . .
Mo9A O32A Mo6A 111.5(6) . .
Mo11A O32A Mo6A 91.7(5) . .
Mo9B O32B Mo11B 102.0(6) . .
Mo9B O32B Mo6B 107.1(5) . .
Mo11B O32B Mo6B 90.3(5) . .
Mo9C O32C Mo11C 105.6(7) . .
Mo9C O32C Mo6C 113.1(6) . .
Mo11C O32C Mo6C 92.1(5) . .
Mo10A O33A Mo11A 143.1(8) . .
Mo10A O33A Mo9A 107.4(7) . .
Mo11A O33A Mo9A 105.2(7) . .
Mo11C O33B Mo10C 143.6(7) . .
Mo11C O33B Mo9C 106.5(7) . .
Mo10C O33B Mo9C 104.1(5) . .
Mo10B O33C Mo11B 138.4(8) . .
Mo10B O33C Mo9B 110.8(6) . .
Mo11B O33C Mo9B 109.4(7) . .
Mo10D O33D Mo10D 143.5(10) . 6
Mo10D O33D Mo9D 107.5(5) . .
Mo10D O33D Mo9D 107.5(5) 6 .
Mo7B1 O35B Mo7B2 1.4(3) . .
Mo8A2 O36A Mo8A1 1.6(4) . .

loop_
_geom_bond_atom_site_label_1
_geom_bond_atom_site_label_2
_geom_bond_distance
_geom_bond_site_symmetry_2
Mo1A O1A 1.684(12) .
Mo1A O13A 2.017(15) .
Mo1A O12A 2.023(14) .
Mo1A O11A 2.039(15) .
Mo1A O10A 2.050(15) .
Mo1A O9A 2.103(13) .
Mo1A O27A 2.190(12) .
Mo1B O1B 1.696(13) .
Mo1B O11B 1.939(14) .
Mo1B O13B 2.032(14) .
Mo1B O10B 2.045(15) .
Mo1B O12B 2.050(15) .
Mo1B O9B 2.134(13) .
Mo1B O27B 2.203(12) .
Mo1C O1C 1.738(13) .
Mo1C O12C 1.928(17) .
Mo1C O13C 1.998(14) .
Mo1C O10C 2.039(16) .
Mo1C O11C 2.044(13) .
Mo1C O9C 2.054(12) .
Mo1C O27C 2.198(12) .
Mo1D O1D 1.72(2) .
Mo1D O11D 2.007(15) 6
Mo1D O11D 2.007(15) .
Mo1D O10D 2.060(16) 6
Mo1D O10D 2.060(16) .
Mo1D O9D 2.067(18) .
Mo1D O27D 2.202(19) .
Mo2A O2A 1.714(13) .
Mo2A O15A 1.823(17) .
Mo2A O14A 1.891(13) .
Mo2A O10A 2.005(14) .
Mo2A O9A 2.048(16) .
Mo2A O28A 2.359(12) .
Mo2B O2B 1.716(15) .
Mo2B O14B 1.881(12) .
Mo2B O15B 1.887(15) .
Mo2B O10B 2.026(13) .
Mo2B O9B 2.100(15) .
Mo2B O28B 2.353(13) .
Mo2C O2C 1.726(14) .
Mo2C O14C 1.857(13) .
Mo2C O15C 1.869(16) .
Mo2C O10C 2.023(13) .
Mo2C O9C 2.126(16) .
Mo2C O28C 2.350(12) .
Mo2D O2D 1.702(15) .
Mo2D O15D 1.874(19) .
Mo2D O14D 1.897(13) .
Mo2D O10D 2.001(13) .
Mo2D O9D 2.111(7) .
Mo2D O28D 2.362(13) .
Mo3A O17A 1.723(16) .
Mo3A O16A 1.853(15) .
Mo3A O3A 1.985(14) .
Mo3A O29A 2.014(14) .
Mo3A O11A 2.076(16) .
Mo3A O10A 2.117(15) .
Mo3B O29B 1.682(12) .
Mo3B O17B 1.753(12) .
Mo3B O16B 1.836(14) .
Mo3B O10B 2.046(14) .
Mo3B O11B 2.062(14) .
Mo3B O3B 2.378(12) .
Mo3C O17C 1.711(13) .
Mo3C O16C 1.863(17) .
Mo3C O29C 1.961(14) .
Mo3C O11C 2.028(16) .
Mo3C O10C 2.097(13) .
Mo3C O3C 2.134(15) .
Mo3D O29D 1.712(14) .
Mo3D O17D 1.741(14) .
Mo3D O16D 1.845(15) .
Mo3D O10D 2.079(15) .
Mo3D O11D 2.115(16) .
Mo3D O3D 2.372(17) .
Mo4A O4A 1.711(13) .
Mo4A O18A 1.741(16) .
Mo4A O19A 1.874(15) .
Mo4A O11A 2.047(15) .
Mo4A O12A 2.121(13) .
Mo4A O30A 2.382(13) .
Mo4B O19B 1.680(18) .
Mo4B O18B 1.815(16) .
Mo4B O12B 2.033(14) .
Mo4B O4B 2.045(16) .
Mo4B O30B 2.091(18) .
Mo4B O11B 2.182(14) .
Mo4C O18C 1.713(15) .
Mo4C O30C 1.830(17) .
Mo4C O19C 1.85(2) .
Mo4C O11C 2.047(16) .
Mo4C O12C 2.180(14) .
Mo4C O4C 2.273(18) .
Mo4D O30D 1.650(10) .
Mo4D O18D 1.807(18) .
Mo4D O18D 1.807(18) 6
Mo4D O11D 1.997(14) 6
Mo4D O11D 1.997(14) .
Mo4D O4D 2.23(4) .
Mo5A O31A 1.707(13) .
Mo5A O20A 1.784(14) .
Mo5A O21A 1.886(15) .
Mo5A O12A 2.063(14) .
Mo5A O13A 2.099(14) .
Mo5A O5A 2.446(12) .
Mo5B O31B 1.684(13) .
Mo5B O20B 1.737(16) .
Mo5B O21B 1.903(15) .
Mo5B O12B 2.079(13) .
Mo5B O13B 2.153(16) .
Mo5B O5B 2.316(15) .
Mo5C O20C 1.749(18) .
Mo5C O21C 1.818(14) .
Mo5C O12C 2.008(15) .
Mo5C O5C 2.031(19) .
Mo5C O13C 2.067(16) .
Mo5C O31C 2.088(17) .
Mo6A O6A 1.690(12) .
Mo6A O22A 1.834(16) .
Mo6A O23A 1.888(13) .
Mo6A O13A 2.010(13) .
Mo6A O9A 2.101(16) .
Mo6A O32A 2.355(12) .
Mo6B O6B 1.673(14) .
Mo6B O22B 1.853(14) .
Mo6B O23B 1.910(14) .
Mo6B O13B 1.979(15) .
Mo6B O9B 2.085(15) .
Mo6B O32B 2.416(14) .
Mo6C O6C 1.711(13) .
Mo6C O22C 1.798(16) .
Mo6C O23C 1.871(13) .
Mo6C O13C 2.007(14) .
Mo6C O9C 2.047(14) .
Mo6C O32C 2.352(12) .
Mo7B1 O35B 1.642(8) .
Mo7B1 O25B 1.825(16) .
Mo7B1 O24B 1.903(15) .
Mo7B1 O18B 1.992(17) .
Mo7B1 O17B 2.221(14) .
Mo7B1 O7B 2.396(9) .
Mo7B2 O7B 1.644(9) .
Mo7B2 O25B 1.819(18) .
Mo7B2 O24B 1.888(16) .
Mo7B2 O18B 2.020(18) .
Mo7B2 O17B 2.240(15) .
Mo7B2 O35B 2.403(11) .
Mo7D O25D 1.710(18) .
Mo7D O7D 1.83(3) .
Mo7D O24D 1.911(19) .
Mo7D O18D 2.02(2) .
Mo7D O35D 2.18(3) .
Mo7D O17D 2.205(13) .
Mo8A1 O8A 1.645(14) .
Mo8A1 O26A 1.728(16) .
Mo8A1 O24B 1.888(14) .
Mo8A1 O19A 1.991(17) .
Mo8A1 O20A 2.246(14) .
Mo8A1 O36A 2.388(9) .
Mo8A2 O36A 1.633(9) .
Mo8A2 O26A 1.822(17) .
Mo8A2 O19A 1.929(16) .
Mo8A2 O24B 1.930(16) .
Mo8A2 O20A 2.221(16) .
Mo8A2 O8A 2.387(17) .
Mo8C O26C 1.680(16) .
Mo8C O19C 1.91(2) .
Mo8C O8C 1.92(2) .
Mo8C O24D 1.940(18) .
Mo8C O36C 2.11(3) .
Mo8C O20C 2.180(15) .
Mo9A O38A 1.669(12) .
Mo9A O27A 1.779(12) .
Mo9A O28A 1.901(16) .
Mo9A O32A 1.918(16) .
Mo9A O33A 2.147(14) .
Mo9A O9A 2.483(12) .
Mo9B O38B 1.697(13) .
Mo9B O27B 1.751(12) .
Mo9B O32B 1.971(15) .
Mo9B O28B 1.983(14) .
Mo9B O33C 2.065(14) .
Mo9B O9B 2.440(13) .
Mo9C O38C 1.717(12) .
Mo9C O27C 1.793(12) .
Mo9C O32C 1.915(14) .
Mo9C O28C 1.920(15) .
Mo9C O33B 2.119(13) .
Mo9C O9C 2.464(12) .
Mo9D O38D 1.707(19) .
Mo9D O27D 1.757(16) .
Mo9D O28D 1.964(16) 6
Mo9D O28D 1.964(16) .
Mo9D O33D 2.136(17) .
Mo9D O9D 2.46(2) .
Mo10A O34A 1.675(14) .
Mo10A O14A 1.911(12) .
Mo10A O15D 1.914(19) 2
Mo10A O33A 1.991(16) .
Mo10A O16D 2.011(13) 2
Mo10A O28A 2.306(13) .
Mo10B O34B 1.691(15) .
Mo10B O15C 1.909(15) 2
Mo10B O16C 1.917(15) 2
Mo10B O14B 1.934(14) .
Mo10B O33C 2.014(15) .
Mo10B O28B 2.322(13) .
Mo10C O34C 1.689(13) .
Mo10C O15B 1.905(16) 2
Mo10C O14C 1.961(13) .
Mo10C O16B 2.007(13) 2
Mo10C O33B 2.065(15) .
Mo10C O28C 2.267(13) .
Mo10D O34D 1.699(13) .
Mo10D O14D 1.937(14) .
Mo10D O15A 1.960(17) 2
Mo10D O16A 1.967(14) 2
Mo10D O33D 1.992(6) .
Mo10D O28D 2.291(11) .
Mo11A O37A 1.738(13) .
Mo11A O23A 1.944(11) .
Mo11A O22C 1.978(16) 2
Mo11A O21C 1.990(12) 2
Mo11A O33A 2.004(17) .
Mo11A O32A 2.234(13) .
Mo11B O37B 1.734(15) .
Mo11B O21B 1.903(15) 2
Mo11B O22B 1.923(15) 2
Mo11B O23B 1.927(13) .
Mo11B O33C 2.032(15) .
Mo11B O32B 2.323(14) .
Mo11C O37C 1.752(15) .
Mo11C O22A 1.953(15) 2
Mo11C O23C 1.958(13) .
Mo11C O21A 1.964(13) 2
Mo11C O33B 2.007(14) .
Mo11C O32C 2.227(12) .
O9D Mo2D 2.112(7) 6
O15A Mo10D 1.960(17) 2
O15B Mo10C 1.905(16) 2
O15C Mo10B 1.909(15) 2
O15D Mo10A 1.914(19) 2
O16A Mo10D 1.967(14) 2
O16B Mo10C 2.007(13) 2
O16C Mo10B 1.918(15) 2
O16D Mo10A 2.011(13) 2
O21A Mo11C 1.964(13) 2
O21B Mo11B 1.903(15) 2
O21C Mo11A 1.990(12) 2
O22A Mo11C 1.953(15) 2
O22B Mo11B 1.923(15) 2
O22C Mo11A 1.978(16) 2
O33D Mo10D 1.992(6) 6
